data_4119095
loop_
_publ_author_name
'Park, Kyung-Ho'
'Marshall, Will J.'

_publ_section_title
;
 Remarkably Volatile Copper(II) Complexes ofN,N&#x2018;-Unsymmetrically
 Substituted 1,3-Diketimines as Precursors for Cu Metal Deposition via CVD
 or ALD
;
_journal_issue 26
_journal_name_full 'Journal of the American Chemical Society'
_journal_page_first 9330
_journal_page_last 9331
_journal_paper_doi 10.1021/ja051158s
_journal_volume 127
_journal_year 2005
_chemical_formula_sum 'C20 H38 Cu N4'
_chemical_formula_weight 398.08
_chemical_name_systematic
;
 ?
;
_space_group_IT_number 15
_symmetry_cell_setting monoclinic
_symmetry_space_group_name_Hall '-C 2yc'
_symmetry_space_group_name_H-M 'C 1 2/c 1'
_atom_sites_solution_hydrogens geom
_atom_sites_solution_primary direct
_atom_sites_solution_secondary difmap
_audit_creation_method SHELXL-97
_cell_angle_alpha 90.00
_cell_angle_beta 95.890(4)
_cell_angle_gamma 90.00
_cell_formula_units_Z 4
_cell_length_a 15.583(3)
_cell_length_b 8.4294(16)
_cell_length_c 17.047(3)
_cell_measurement_temperature 293(2)
_cell_volume 2227.4(7)
_computing_cell_refinement 'Bruker XSCANS'
_computing_data_collection 'Bruker XSCANS'
_computing_data_reduction 'Bruker SHELXTL'
_computing_molecular_graphics 'Bruker SHELXTL'
_computing_publication_material 'Bruker SHELXTL'
_computing_structure_refinement 'SHELXL-97 (Sheldrick, 1997)'
_computing_structure_solution 'SHELXS-97 (Sheldrick, 1990)'
_diffrn_ambient_temperature 293(2)
_diffrn_measured_fraction_theta_full 0.991
_diffrn_measured_fraction_theta_max 0.991
_diffrn_measurement_device_type 'Bruker P4'
_diffrn_measurement_method '\w scans'
_diffrn_radiation_monochromator graphite
_diffrn_radiation_source 'fine-focus sealed tube'
_diffrn_radiation_type MoK\a
_diffrn_radiation_wavelength 0.71073
_diffrn_reflns_av_R_equivalents 0.0976
_diffrn_reflns_av_sigmaI/netI 0.1321
_diffrn_reflns_limit_h_max 17
_diffrn_reflns_limit_h_min -19
_diffrn_reflns_limit_k_max 10
_diffrn_reflns_limit_k_min -10
_diffrn_reflns_limit_l_max 21
_diffrn_reflns_limit_l_min -20
_diffrn_reflns_number 6307
_diffrn_reflns_theta_full 26.32
_diffrn_reflns_theta_max 26.32
_diffrn_reflns_theta_min 2.63
_exptl_absorpt_coefficient_mu 0.990
_exptl_absorpt_correction_type none
_exptl_crystal_colour 'dark green'
_exptl_crystal_density_diffrn 1.187
_exptl_crystal_density_method 'not measured'
_exptl_crystal_description prism
_exptl_crystal_F_000 860
_exptl_crystal_size_max 0.08
_exptl_crystal_size_mid 0.02
_exptl_crystal_size_min 0.02
_refine_diff_density_max 0.525
_refine_diff_density_min -0.519
_refine_diff_density_rms 0.078
_refine_ls_extinction_method none
_refine_ls_goodness_of_fit_ref 0.860
_refine_ls_hydrogen_treatment riding
_refine_ls_matrix_type full
_refine_ls_number_parameters 119
_refine_ls_number_reflns 2240
_refine_ls_number_restraints 0
_refine_ls_restrained_S_all 0.860
_refine_ls_R_factor_all 0.1097
_refine_ls_R_factor_gt 0.0518
_refine_ls_shift/su_max 0.000
_refine_ls_shift/su_mean 0.000
_refine_ls_structure_factor_coef Fsqd
_refine_ls_weighting_details 'calc w=1/[\s^2^(Fo^2^)+(0.0520P)^2^+0.0000P] where P=(Fo^2^+2Fc^2^)/3'
_refine_ls_weighting_scheme calc
_refine_ls_wR_factor_gt 0.1004
_refine_ls_wR_factor_ref 0.1147
_reflns_number_gt 1205
_reflns_number_total 2240
_reflns_threshold_expression >2sigma(I)
_cod_data_source_file ja051158ssup10.cif
_cod_data_source_block 04198
_cod_depositor_comments
;
The following automatic conversions were performed:

'_symmetry_cell_setting' value 'Monoclinic' changed to 'monoclinic'
according to /home/saulius/struct/CIF-dictionaries/cif_core.dic
dictionary named 'cif_core.dic' version 2.4.2 from 2011-04-26.

Automatic conversion script
Id: cif_fix_values 1891 2012-01-12 08:04:46Z andrius 
;
_cod_original_sg_symbol_H-M C2/c
_cod_database_code 4119095

loop_
_symmetry_equiv_pos_as_xyz
'x, y, z'
'-x, y, -z+1/2'
'x+1/2, y+1/2, z'
'-x+1/2, y+1/2, -z+1/2'
'-x, -y, -z'
'x, -y, z-1/2'
'-x+1/2, -y+1/2, -z'
'x+1/2, -y+1/2, z-1/2'

loop_
_atom_site_label
_atom_site_type_symbol
_atom_site_fract_x
_atom_site_fract_y
_atom_site_fract_z
_atom_site_U_iso_or_equiv
_atom_site_adp_type
_atom_site_occupancy
_atom_site_symmetry_multiplicity
_atom_site_calc_flag
_atom_site_refinement_flags
Cu1 Cu 0.5000 0.38326(8) 0.2500 0.0333(3) Uani 1 2 d S
N1 N 0.41101(17) 0.2319(3) 0.21180(17) 0.0287(7) Uani 1 1 d .
C1 C 0.3087(3) 0.1019(5) 0.1114(2) 0.0538(12) Uani 1 1 d .
H1A H 0.3400 0.0036 0.1137 0.081 Uiso 1 1 calc R
H1B H 0.2858 0.1225 0.0579 0.081 Uiso 1 1 calc R
H1C H 0.2621 0.0948 0.1440 0.081 Uiso 1 1 calc R
N2 N 0.47928(19) 0.5297(4) 0.16121(18) 0.0375(8) Uani 1 1 d .
C2 C 0.3688(2) 0.2357(5) 0.1406(2) 0.0337(9) Uani 1 1 d .
C3 C 0.3766(2) 0.3605(5) 0.0878(2) 0.0386(10) Uani 1 1 d .
H3A H 0.3444 0.3497 0.0391 0.046 Uiso 1 1 calc R
C4 C 0.4254(2) 0.4982(5) 0.0973(2) 0.0384(10) Uani 1 1 d .
C5 C 0.4134(3) 0.6197(5) 0.0313(2) 0.0559(12) Uani 1 1 d .
H5A H 0.3955 0.7189 0.0520 0.084 Uiso 1 1 calc R
H5B H 0.3702 0.5829 -0.0088 0.084 Uiso 1 1 calc R
H5C H 0.4670 0.6341 0.0089 0.084 Uiso 1 1 calc R
C6 C 0.3949(2) 0.1060(4) 0.26771(19) 0.0333(9) Uani 1 1 d .
H6A H 0.4497 0.0617 0.2895 0.040 Uiso 1 1 calc R
H6B H 0.3622 0.0219 0.2396 0.040 Uiso 1 1 calc R
C7 C 0.3458(3) 0.1633(5) 0.3349(2) 0.0476(12) Uani 1 1 d .
H7A H 0.3731 0.2613 0.3559 0.057 Uiso 1 1 calc R
C8 C 0.2520(3) 0.2003(6) 0.3060(3) 0.0736(16) Uani 1 1 d .
H8A H 0.2236 0.2432 0.3487 0.110 Uiso 1 1 calc R
H8B H 0.2233 0.1047 0.2873 0.110 Uiso 1 1 calc R
H8C H 0.2500 0.2763 0.2639 0.110 Uiso 1 1 calc R
C9 C 0.3506(3) 0.0423(5) 0.4009(2) 0.0585(13) Uani 1 1 d .
H9A H 0.4099 0.0218 0.4191 0.088 Uiso 1 1 calc R
H9B H 0.3235 -0.0544 0.3817 0.088 Uiso 1 1 calc R
H9C H 0.3214 0.0827 0.4436 0.088 Uiso 1 1 calc R
C10 C 0.5288(3) 0.6769(5) 0.1614(3) 0.0578(13) Uani 1 1 d .
H10A H 0.5580 0.6822 0.1146 0.087 Uiso 1 1 calc R
H10B H 0.5704 0.6794 0.2070 0.087 Uiso 1 1 calc R
H10C H 0.4904 0.7658 0.1628 0.087 Uiso 1 1 calc R

loop_
_atom_site_aniso_label
_atom_site_aniso_U_11
_atom_site_aniso_U_22
_atom_site_aniso_U_33
_atom_site_aniso_U_23
_atom_site_aniso_U_13
_atom_site_aniso_U_12
Cu1 0.0302(4) 0.0382(4) 0.0311(4) 0.000 0.0006(3) 0.000
N1 0.0257(17) 0.0347(19) 0.0255(17) 0.0049(15) 0.0023(14) 0.0021(14)
C1 0.054(3) 0.062(3) 0.042(3) -0.009(2) -0.010(2) -0.010(3)
N2 0.0356(19) 0.035(2) 0.041(2) 0.0066(17) 0.0023(16) 0.0008(16)
C2 0.030(2) 0.045(3) 0.027(2) -0.003(2) 0.0039(18) -0.0021(19)
C3 0.036(2) 0.058(3) 0.021(2) -0.001(2) -0.0023(17) 0.005(2)
C4 0.034(2) 0.049(3) 0.034(2) 0.007(2) 0.008(2) 0.012(2)
C5 0.056(3) 0.065(3) 0.048(3) 0.013(3) 0.012(2) 0.014(3)
C6 0.027(2) 0.040(2) 0.033(2) 0.002(2) 0.0009(16) -0.002(2)
C7 0.066(3) 0.046(3) 0.033(2) -0.010(2) 0.016(2) -0.009(2)
C8 0.067(3) 0.075(4) 0.086(4) 0.019(3) 0.044(3) 0.033(3)
C9 0.085(3) 0.054(3) 0.039(3) 0.002(2) 0.017(2) -0.014(3)
C10 0.062(3) 0.053(3) 0.058(3) 0.012(2) 0.003(2) -0.005(2)

loop_
_atom_type_symbol
_atom_type_description
_atom_type_scat_dispersion_real
_atom_type_scat_dispersion_imag
_atom_type_scat_source
C C 0.0033 0.0016 'International Tables Vol C Tables 4.2.6.8 and 6.1.1.4'
H H 0.0000 0.0000 'International Tables Vol C Tables 4.2.6.8 and 6.1.1.4'
Cu Cu 0.3201 1.2651 'International Tables Vol C Tables 4.2.6.8 and 6.1.1.4'
N N 0.0061 0.0033 'International Tables Vol C Tables 4.2.6.8 and 6.1.1.4'

loop_
_geom_angle_atom_site_label_1
_geom_angle_atom_site_label_2
_geom_angle_atom_site_label_3
_geom_angle
_geom_angle_site_symmetry_1
_geom_angle_site_symmetry_3
N1 Cu1 N1 98.11(17) 2_655 .
N1 Cu1 N2 136.76(12) 2_655 .
N1 Cu1 N2 95.70(12) . .
N1 Cu1 N2 95.70(12) 2_655 2_655
N1 Cu1 N2 136.76(12) . 2_655
N2 Cu1 N2 101.66(19) . 2_655
C2 N1 C6 120.9(3) . .
C2 N1 Cu1 124.2(3) . .
C6 N1 Cu1 114.9(2) . .
C4 N2 C10 117.3(3) . .
C4 N2 Cu1 123.2(3) . .
C10 N2 Cu1 119.3(2) . .
N1 C2 C3 122.8(3) . .
N1 C2 C1 121.1(3) . .
C3 C2 C1 116.1(3) . .
C4 C3 C2 129.6(3) . .
N2 C4 C3 123.6(4) . .
N2 C4 C5 119.4(4) . .
C3 C4 C5 116.9(4) . .
N1 C6 C7 113.2(3) . .
C9 C7 C6 110.8(3) . .
C9 C7 C8 110.5(4) . .
C6 C7 C8 111.2(3) . .

loop_
_geom_bond_atom_site_label_1
_geom_bond_atom_site_label_2
_geom_bond_distance
_geom_bond_site_symmetry_2
Cu1 N1 1.946(3) 2_655
Cu1 N1 1.946(3) .
Cu1 N2 1.954(3) .
Cu1 N2 1.954(3) 2_655
N1 C2 1.320(4) .
N1 C6 1.466(4) .
C1 C2 1.518(5) .
N2 C4 1.332(4) .
N2 C10 1.461(5) .
C2 C3 1.398(5) .
C3 C4 1.387(5) .
C4 C5 1.518(5) .
C6 C7 1.520(5) .
C7 C9 1.514(5) .
C7 C8 1.527(6) .

loop_
_geom_torsion_atom_site_label_1
_geom_torsion_atom_site_label_2
_geom_torsion_atom_site_label_3
_geom_torsion_atom_site_label_4
_geom_torsion
_geom_torsion_site_symmetry_1
N1 Cu1 N1 C2 -129.0(3) 2_655
N2 Cu1 N1 C2 9.9(3) .
N2 Cu1 N1 C2 123.7(3) 2_655
N1 Cu1 N1 C6 49.11(19) 2_655
N2 Cu1 N1 C6 -172.0(2) .
N2 Cu1 N1 C6 -58.2(3) 2_655
N1 Cu1 N2 C4 101.2(3) 2_655
N1 Cu1 N2 C4 -7.0(3) .
N2 Cu1 N2 C4 -147.2(3) 2_655
N1 Cu1 N2 C10 -74.6(3) 2_655
N1 Cu1 N2 C10 177.1(3) .
N2 Cu1 N2 C10 36.9(3) 2_655
C6 N1 C2 C3 174.4(3) .
Cu1 N1 C2 C3 -7.6(5) .
C6 N1 C2 C1 -6.0(5) .
Cu1 N1 C2 C1 172.0(3) .
N1 C2 C3 C4 -0.8(6) .
C1 C2 C3 C4 179.6(4) .
C10 N2 C4 C3 177.7(4) .
Cu1 N2 C4 C3 1.8(5) .
C10 N2 C4 C5 -4.2(5) .
Cu1 N2 C4 C5 179.9(2) .
C2 C3 C4 N2 4.0(6) .
C2 C3 C4 C5 -174.1(4) .
C2 N1 C6 C7 -107.8(4) .
Cu1 N1 C6 C7 74.0(3) .
N1 C6 C7 C9 -165.6(3) .
N1 C6 C7 C8 71.1(4) .
